data_7007686
loop_
_publ_author_name
'Liu, Shuang'
'Zhang, Jiasheng'
'Wang, Xin'
'Jin, Guo-Xin'

_publ_section_title
;
 Synthesis and characterization of binuclear half-sandwich metal (Co,
 Ir and Ru) complexes containing ancillary
 ortho-carborane-1,2-dithiolato ligands.
;
_journal_issue 44
_journal_name_full 'Dalton transactions (Cambridge, England : 2003)'
_journal_page_first 5225
_journal_page_last 5230
_journal_paper_doi 10.1039/b608934h
_journal_year 2006
_chemical_formula_sum 'C37 H59 B20 Cl3 Ir2 N4 O Se4'
_chemical_formula_weight 1598.67
_chemical_name_systematic
;
?
;
_space_group_IT_number 14
_symmetry_cell_setting monoclinic
_symmetry_space_group_name_Hall '-P 2ybc'
_symmetry_space_group_name_H-M 'P 1 21/c 1'
_atom_sites_solution_hydrogens geom
_atom_sites_solution_primary direct
_atom_sites_solution_secondary difmap
_audit_creation_method SHELXL-97
_cell_angle_alpha 90.00
_cell_angle_beta 93.006(4)
_cell_angle_gamma 90.00
_cell_formula_units_Z 4
_cell_length_a 12.307(3)
_cell_length_b 18.558(4)
_cell_length_c 25.785(6)
_cell_measurement_reflns_used 918
_cell_measurement_temperature 298(2)
_cell_measurement_theta_max 20.725
_cell_measurement_theta_min 2.171
_cell_volume 5881(2)
_computing_cell_refinement 'Bruker SMART'
_computing_data_collection 'Bruker SMART'
_computing_data_reduction 'Bruker SHELXTL'
_computing_molecular_graphics 'Bruker SHELXTL'
_computing_publication_material 'Bruker SHELXTL'
_computing_structure_refinement 'SHELXL-97 (Sheldrick, 1997)'
_computing_structure_solution 'SHELXS-97 (Sheldrick, 1990)'
_diffrn_ambient_temperature 298(2)
_diffrn_measured_fraction_theta_full 0.998
_diffrn_measured_fraction_theta_max 0.998
_diffrn_measurement_device_type 'CCD area detector'
_diffrn_measurement_method 'phi and omega scans'
_diffrn_radiation_monochromator graphite
_diffrn_radiation_source 'fine-focus sealed tube'
_diffrn_radiation_type MoK\a
_diffrn_radiation_wavelength 0.71073
_diffrn_reflns_av_R_equivalents 0.0691
_diffrn_reflns_av_sigmaI/netI 0.1128
_diffrn_reflns_limit_h_max 14
_diffrn_reflns_limit_h_min -13
_diffrn_reflns_limit_k_max 22
_diffrn_reflns_limit_k_min -20
_diffrn_reflns_limit_l_max 30
_diffrn_reflns_limit_l_min -30
_diffrn_reflns_number 24538
_diffrn_reflns_theta_full 25.01
_diffrn_reflns_theta_max 25.01
_diffrn_reflns_theta_min 1.35
_diffrn_standards_decay_% 7.81
_exptl_absorpt_coefficient_mu 7.168
_exptl_absorpt_correction_T_max 0.7158
_exptl_absorpt_correction_T_min 0.7158
_exptl_absorpt_correction_type multi-scan
_exptl_crystal_density_diffrn 1.806
_exptl_crystal_density_method 'not measured'
_exptl_crystal_F_000 3032
_exptl_crystal_size_max 0.05
_exptl_crystal_size_mid 0.05
_exptl_crystal_size_min 0.05
_refine_diff_density_max 1.528
_refine_diff_density_min -1.030
_refine_diff_density_rms 0.125
_refine_ls_extinction_method none
_refine_ls_goodness_of_fit_ref 0.772
_refine_ls_hydrogen_treatment mixed
_refine_ls_matrix_type full
_refine_ls_number_parameters 670
_refine_ls_number_reflns 10355
_refine_ls_number_restraints 0
_refine_ls_restrained_S_all 0.772
_refine_ls_R_factor_all 0.0794
_refine_ls_R_factor_gt 0.0405
_refine_ls_shift/su_max 0.001
_refine_ls_shift/su_mean 0.000
_refine_ls_structure_factor_coef Fsqd
_refine_ls_weighting_details 'calc w=1/[\s^2^(Fo^2^)+(0.0262P)^2^+0.0000P] where P=(Fo^2^+2Fc^2^)/3'
_refine_ls_weighting_scheme calc
_refine_ls_wR_factor_gt 0.0738
_refine_ls_wR_factor_ref 0.0801
_reflns_number_gt 5819
_reflns_number_total 10355
_reflns_threshold_expression >2sigma(I)
_cod_data_source_file b608934h.txt
_cod_data_source_block f51222d
_cod_depositor_comments
;
The following automatic conversions were performed:
'_symmetry_cell_setting' value 'Monoclinic' changed to 'monoclinic'
according to '/home/saulius/struct/CIF-dictionaries/cif_core.dic'
dictionary named 'cif_core.dic' version 2.4.1 from 2010-06-29.

Automatic conversion script
Id: cif_fix_enum 1527 2010-12-29 10:47:43Z saulius 
;
_cod_original_sg_symbol_H-M 'P2(1)/c '
_cod_database_code 7007686

loop_
_symmetry_equiv_pos_as_xyz
'x, y, z'
'-x, y+1/2, -z+1/2'
'-x, -y, -z'
'x, -y-1/2, z-1/2'

loop_
_atom_site_label
_atom_site_type_symbol
_atom_site_fract_x
_atom_site_fract_y
_atom_site_fract_z
_atom_site_U_iso_or_equiv
_atom_site_adp_type
_atom_site_occupancy
_atom_site_symmetry_multiplicity
_atom_site_calc_flag
_atom_site_refinement_flags
_atom_site_disorder_assembly
_atom_site_disorder_group
Ir1 Ir 0.76856(3) 0.359713(16) 0.417288(13) 0.04353(10) Uani 1 1 d . . .
Ir2 Ir 0.24596(3) -0.066318(18) 0.762812(14) 0.04876(11) Uani 1 1 d . . .
Se2 Se 0.87828(7) 0.26862(5) 0.37394(3) 0.0562(3) Uani 1 1 d . . .
Se1 Se 0.88565(7) 0.35110(5) 0.49765(4) 0.0601(3) Uani 1 1 d . . .
Se4 Se 0.31834(7) -0.18682(4) 0.74148(4) 0.0534(2) Uani 1 1 d . . .
Se3 Se 0.42226(7) -0.02998(5) 0.80348(4) 0.0633(3) Uani 1 1 d . . .
N1 N 0.6690(5) 0.2748(3) 0.4429(3) 0.0423(16) Uani 1 1 d . . .
N2 N 0.4160(5) 0.0578(4) 0.4622(3) 0.0532(19) Uani 1 1 d . . .
N3 N 0.3618(5) 0.0151(3) 0.4972(3) 0.0526(19) Uani 1 1 d . . .
N4 N 0.2937(5) -0.0307(3) 0.6891(3) 0.0468(17) Uani 1 1 d . . .
O1 O 0.4336(4) 0.1067(3) 0.5396(2) 0.0527(15) Uani 1 1 d . . .
C4 C 0.6290(7) 0.4310(5) 0.4011(4) 0.060(3) Uani 1 1 d . . .
C5 C 0.6757(7) 0.4112(4) 0.3531(3) 0.048(2) Uani 1 1 d . . .
C1 C 0.7812(7) 0.4373(5) 0.3548(4) 0.060(3) Uani 1 1 d . . .
C2 C 0.8038(10) 0.4719(5) 0.4011(5) 0.083(4) Uani 1 1 d . . .
C3 C 0.7111(12) 0.4688(5) 0.4317(4) 0.081(4) Uani 1 1 d . . .
C9 C 0.5188(7) 0.4179(6) 0.4178(5) 0.144(6) Uani 1 1 d . . .
H6A H 0.4743 0.4594 0.4101 0.216 Uiso 1 1 calc R . .
H6B H 0.5216 0.4090 0.4545 0.216 Uiso 1 1 calc R . .
H6C H 0.4884 0.3768 0.3998 0.216 Uiso 1 1 calc R . .
C10 C 0.6144(9) 0.3770(5) 0.3088(4) 0.115(5) Uani 1 1 d . . .
H7A H 0.5828 0.4136 0.2865 0.172 Uiso 1 1 calc R . .
H7B H 0.5577 0.3472 0.3215 0.172 Uiso 1 1 calc R . .
H7C H 0.6628 0.3478 0.2897 0.172 Uiso 1 1 calc R . .
C6 C 0.8549(9) 0.4318(7) 0.3099(5) 0.160(7) Uani 1 1 d . . .
H8A H 0.8696 0.4792 0.2971 0.240 Uiso 1 1 calc R . .
H8B H 0.8199 0.4035 0.2827 0.240 Uiso 1 1 calc R . .
H8C H 0.9220 0.4091 0.3214 0.240 Uiso 1 1 calc R . .
C7 C 0.9124(9) 0.5113(5) 0.4141(6) 0.171(8) Uani 1 1 d . . .
H9A H 0.9711 0.4844 0.4005 0.256 Uiso 1 1 calc R . .
H9B H 0.9237 0.5157 0.4511 0.256 Uiso 1 1 calc R . .
H9C H 0.9098 0.5585 0.3988 0.256 Uiso 1 1 calc R . .
C8 C 0.7047(12) 0.5076(6) 0.4813(4) 0.172(7) Uani 1 1 d . . .
H10A H 0.7708 0.5002 0.5021 0.258 Uiso 1 1 calc R . .
H10B H 0.6442 0.4897 0.4995 0.258 Uiso 1 1 calc R . .
H10C H 0.6951 0.5581 0.4746 0.258 Uiso 1 1 calc R . .
C34 C 0.9890(6) 0.2405(4) 0.4264(4) 0.061(3) Uani 1 1 d . . .
C33 C 0.9932(7) 0.2795(4) 0.4832(4) 0.063(3) Uani 1 1 d . . .
C21 C 0.6228(7) 0.2276(4) 0.4090(3) 0.052(2) Uani 1 1 d . . .
H13 H 0.6420 0.2299 0.3746 0.062 Uiso 1 1 calc R . .
C22 C 0.5493(7) 0.1766(4) 0.4220(3) 0.057(2) Uani 1 1 d . . .
H14 H 0.5160 0.1472 0.3967 0.068 Uiso 1 1 calc R . .
C23 C 0.5250(6) 0.1693(4) 0.4732(3) 0.046(2) Uani 1 1 d . . .
C24 C 0.5692(7) 0.2180(5) 0.5080(4) 0.067(3) Uani 1 1 d . . .
H16 H 0.5508 0.2165 0.5425 0.081 Uiso 1 1 calc R . .
C25 C 0.6407(7) 0.2690(5) 0.4920(4) 0.061(2) Uani 1 1 d . . .
H17 H 0.6708 0.3011 0.5165 0.073 Uiso 1 1 calc R . .
C26 C 0.4564(6) 0.1101(4) 0.4889(3) 0.045(2) Uani 1 1 d . . .
C27 C 0.3744(6) 0.0455(4) 0.5416(4) 0.047(2) Uani 1 1 d . . .
C28 C 0.3424(6) 0.0207(4) 0.5918(3) 0.048(2) Uani 1 1 d . . .
C29 C 0.2792(6) -0.0396(4) 0.5965(3) 0.050(2) Uani 1 1 d . . .
H21 H 0.2511 -0.0635 0.5671 0.060 Uiso 1 1 calc R . .
C30 C 0.2582(6) -0.0637(4) 0.6444(3) 0.051(2) Uani 1 1 d . . .
H22 H 0.2169 -0.1054 0.6469 0.061 Uiso 1 1 calc R . .
C31 C 0.3512(7) 0.0304(4) 0.6831(4) 0.062(3) Uani 1 1 d . . .
H23 H 0.3749 0.0559 0.7127 0.074 Uiso 1 1 calc R . .
C32 C 0.3764(7) 0.0565(4) 0.6357(4) 0.062(3) Uani 1 1 d . . .
H24 H 0.4166 0.0987 0.6334 0.075 Uiso 1 1 calc R . .
C13 C 0.1621(7) -0.0450(6) 0.8330(4) 0.070(3) Uani 1 1 d . . .
C14 C 0.1168(7) -0.1046(6) 0.8086(5) 0.070(3) Uani 1 1 d . . .
C15 C 0.0683(7) -0.0834(7) 0.7590(5) 0.082(4) Uani 1 1 d . . .
C11 C 0.0933(8) -0.0095(7) 0.7545(4) 0.082(3) Uani 1 1 d . . .
C12 C 0.1467(8) 0.0152(6) 0.7986(4) 0.071(3) Uani 1 1 d . . .
C18 C 0.2133(9) -0.0380(7) 0.8877(4) 0.132(5) Uani 1 1 d . . .
H30A H 0.1579 -0.0268 0.9113 0.198 Uiso 1 1 calc R . .
H30B H 0.2665 -0.0001 0.8886 0.198 Uiso 1 1 calc R . .
H30C H 0.2478 -0.0826 0.8978 0.198 Uiso 1 1 calc R . .
C19 C 0.1060(10) -0.1772(6) 0.8333(6) 0.174(7) Uani 1 1 d . . .
H31A H 0.1646 -0.1841 0.8589 0.261 Uiso 1 1 calc R . .
H31B H 0.1087 -0.2139 0.8072 0.261 Uiso 1 1 calc R . .
H31C H 0.0378 -0.1799 0.8497 0.261 Uiso 1 1 calc R . .
C20 C 0.0027(8) -0.1283(8) 0.7224(5) 0.178(8) Uani 1 1 d . . .
H32A H -0.0725 -0.1253 0.7302 0.267 Uiso 1 1 calc R . .
H32B H 0.0266 -0.1775 0.7253 0.267 Uiso 1 1 calc R . .
H32C H 0.0113 -0.1116 0.6876 0.267 Uiso 1 1 calc R . .
C16 C 0.0578(10) 0.0381(7) 0.7078(5) 0.174(7) Uani 1 1 d . . .
H33A H 0.0834 0.0864 0.7138 0.261 Uiso 1 1 calc R . .
H33B H -0.0202 0.0383 0.7035 0.261 Uiso 1 1 calc R . .
H33C H 0.0879 0.0194 0.6770 0.261 Uiso 1 1 calc R . .
C17 C 0.1804(10) 0.0927(6) 0.8104(5) 0.158(6) Uani 1 1 d . . .
H34A H 0.1804 0.1197 0.7786 0.236 Uiso 1 1 calc R . .
H34B H 0.2521 0.0933 0.8270 0.236 Uiso 1 1 calc R . .
H34C H 0.1299 0.1141 0.8330 0.236 Uiso 1 1 calc R . .
C36 C 0.4686(6) -0.1863(4) 0.7685(3) 0.052(2) Uani 1 1 d . . .
C35 C 0.5159(6) -0.1126(4) 0.7983(3) 0.051(2) Uani 1 1 d . . .
B3 B 1.0890(9) 0.3008(7) 0.4437(6) 0.090(5) Uani 1 1 d . . .
H3 H 1.0971 0.3546 0.4265 0.108 Uiso 1 1 calc R . .
B4 B 1.1151(9) 0.2206(7) 0.4086(6) 0.110(6) Uani 1 1 d . . .
H4 H 1.1407 0.2215 0.3684 0.132 Uiso 1 1 calc R . .
B5 B 1.0285(10) 0.1541(6) 0.4313(5) 0.088(4) Uani 1 1 d . . .
H5 H 0.9971 0.1111 0.4053 0.106 Uiso 1 1 calc R . .
B6 B 0.9502(10) 0.1903(5) 0.4767(5) 0.074(4) Uani 1 1 d . . .
H6 H 0.8662 0.1717 0.4809 0.089 Uiso 1 1 calc R . .
B7 B 1.1195(11) 0.2844(8) 0.5094(6) 0.113(6) Uani 1 1 d . . .
H7 H 1.1472 0.3275 0.5362 0.135 Uiso 1 1 calc R . .
B8 B 1.2024(11) 0.2475(9) 0.4625(8) 0.131(6) Uani 1 1 d . . .
H8 H 1.2861 0.2659 0.4574 0.157 Uiso 1 1 calc R . .
B9 B 1.1626(13) 0.1563(8) 0.4550(7) 0.137(7) Uani 1 1 d . . .
H9 H 1.2202 0.1138 0.4451 0.164 Uiso 1 1 calc R . .
B10 B 1.0609(13) 0.1394(7) 0.4975(6) 0.114(6) Uani 1 1 d . . .
H10 H 1.0516 0.0867 0.5162 0.137 Uiso 1 1 calc R . .
B11 B 1.0344(12) 0.2178(6) 0.5315(5) 0.096(5) Uani 1 1 d . . .
H11 H 1.0066 0.2171 0.5714 0.115 Uiso 1 1 calc R . .
B12 B 1.1696(15) 0.1979(10) 0.5153(8) 0.155(9) Uani 1 1 d . . .
H12 H 1.2338 0.1839 0.5449 0.186 Uiso 1 1 calc R . .
B13 B 0.5594(7) -0.1327(5) 0.7390(4) 0.055(3) Uani 1 1 d . . .
H13A H 0.5396 -0.1006 0.7039 0.066 Uiso 1 1 calc R . .
B14 B 0.5693(8) -0.2269(6) 0.7374(5) 0.071(3) Uani 1 1 d . . .
H14A H 0.5565 -0.2567 0.7007 0.085 Uiso 1 1 calc R . .
B15 B 0.5255(9) -0.2603(5) 0.7973(4) 0.065(3) Uani 1 1 d . . .
H15 H 0.4831 -0.3123 0.7999 0.079 Uiso 1 1 calc R . .
B16 B 0.4902(9) -0.1867(5) 0.8363(4) 0.063(3) Uani 1 1 d . . .
H16A H 0.4253 -0.1899 0.8639 0.076 Uiso 1 1 calc R . .
B17 B 0.6488(8) -0.1017(6) 0.7887(5) 0.068(3) Uani 1 1 d . . .
H17A H 0.6889 -0.0490 0.7855 0.081 Uiso 1 1 calc R . .
B18 B 0.6852(9) -0.1761(6) 0.7520(5) 0.085(4) Uani 1 1 d . . .
H18 H 0.7511 -0.1734 0.7248 0.102 Uiso 1 1 calc R . .
B19 B 0.6653(9) -0.2542(7) 0.7871(6) 0.090(4) Uani 1 1 d . . .
H19 H 0.7160 -0.3025 0.7829 0.108 Uiso 1 1 calc R . .
B20 B 0.6182(10) -0.2280(6) 0.8482(6) 0.091(4) Uani 1 1 d . . .
H20 H 0.6386 -0.2591 0.8837 0.109 Uiso 1 1 calc R . .
B21 B 0.6067(9) -0.1338(6) 0.8489(5) 0.074(4) Uani 1 1 d . . .
H21A H 0.6178 -0.1023 0.8849 0.088 Uiso 1 1 calc R . .
B22 B 0.7124(10) -0.1751(7) 0.8192(6) 0.090(4) Uani 1 1 d . . .
H22A H 0.7958 -0.1709 0.8364 0.108 Uiso 1 1 calc R . .
C37 C 0.2633(9) 0.9425(6) 0.3845(5) 0.105(4) Uani 1 1 d . . .
H37 H 0.3153 0.9575 0.4125 0.126 Uiso 1 1 calc R . .
Cl1 Cl 0.1362(4) 0.9415(3) 0.40777(19) 0.1940(19) Uani 1 1 d . . .
Cl2 Cl 0.2676(4) 1.0016(3) 0.33652(19) 0.230(3) Uani 1 1 d . . .
Cl3 Cl 0.2951(5) 0.8595(3) 0.3661(3) 0.280(3) Uani 1 1 d . . .

loop_
_atom_site_aniso_label
_atom_site_aniso_U_11
_atom_site_aniso_U_22
_atom_site_aniso_U_33
_atom_site_aniso_U_23
_atom_site_aniso_U_13
_atom_site_aniso_U_12
Ir1 0.0488(2) 0.04172(18) 0.0401(2) 0.00122(16) 0.00271(16) 0.00750(16)
Ir2 0.0499(2) 0.0537(2) 0.0430(2) -0.00272(18) 0.00463(17) -0.00172(18)
Se2 0.0616(6) 0.0589(6) 0.0483(6) -0.0042(5) 0.0037(5) 0.0185(5)
Se1 0.0702(6) 0.0606(6) 0.0483(6) -0.0097(5) -0.0093(5) 0.0161(5)
Se4 0.0536(6) 0.0474(5) 0.0581(6) -0.0057(5) -0.0064(5) -0.0066(4)
Se3 0.0637(6) 0.0539(6) 0.0710(7) -0.0197(5) -0.0086(5) -0.0027(5)
N1 0.045(4) 0.047(4) 0.035(4) 0.000(3) 0.003(3) -0.001(3)
N2 0.052(5) 0.058(5) 0.049(5) 0.007(4) 0.001(4) -0.004(4)
N3 0.054(5) 0.052(5) 0.051(5) 0.003(4) -0.005(4) 0.005(4)
N4 0.058(5) 0.044(4) 0.040(5) -0.001(3) 0.011(4) -0.006(3)
O1 0.061(4) 0.047(3) 0.052(4) 0.008(3) 0.014(3) -0.002(3)
C4 0.036(6) 0.050(6) 0.095(9) 0.026(6) 0.020(6) 0.017(4)
C5 0.050(6) 0.036(5) 0.055(6) -0.001(4) -0.015(5) 0.008(4)
C1 0.047(6) 0.052(6) 0.080(8) 0.033(6) 0.013(6) 0.015(5)
C2 0.118(11) 0.033(6) 0.093(10) 0.013(6) -0.037(9) -0.002(6)
C3 0.138(11) 0.071(7) 0.034(6) -0.001(5) -0.004(7) 0.067(8)
C9 0.067(8) 0.157(11) 0.214(15) 0.135(11) 0.064(8) 0.052(7)
C10 0.160(11) 0.055(6) 0.121(10) -0.013(6) -0.080(9) 0.012(7)
C6 0.149(12) 0.171(13) 0.170(14) 0.118(11) 0.105(10) 0.078(10)
C7 0.145(12) 0.068(8) 0.29(2) 0.048(10) -0.120(13) -0.039(8)
C8 0.36(2) 0.103(9) 0.049(8) -0.027(7) -0.038(11) 0.117(12)
C34 0.034(5) 0.052(6) 0.096(8) -0.013(5) 0.003(5) 0.006(4)
C33 0.063(6) 0.059(6) 0.065(7) -0.015(5) -0.021(5) 0.007(5)
C21 0.067(6) 0.054(6) 0.034(5) 0.006(5) 0.006(5) -0.004(5)
C22 0.062(6) 0.063(6) 0.045(6) -0.004(5) -0.004(5) -0.001(5)
C23 0.046(5) 0.049(5) 0.043(6) 0.012(5) 0.008(4) 0.013(4)
C24 0.092(8) 0.065(6) 0.046(6) 0.002(5) 0.022(6) -0.011(6)
C25 0.074(7) 0.059(6) 0.049(6) 0.002(5) 0.012(5) -0.003(5)
C26 0.044(5) 0.051(5) 0.039(6) 0.011(5) 0.004(4) 0.007(4)
C27 0.043(5) 0.041(5) 0.058(7) 0.012(5) 0.003(5) 0.003(4)
C28 0.055(6) 0.037(5) 0.052(6) 0.002(5) 0.006(5) -0.001(4)
C29 0.057(6) 0.050(5) 0.042(6) 0.003(4) 0.004(5) 0.004(4)
C30 0.053(6) 0.049(5) 0.052(6) -0.014(5) 0.006(5) -0.004(4)
C31 0.075(7) 0.045(5) 0.066(7) -0.021(5) 0.013(5) -0.017(5)
C32 0.083(7) 0.038(5) 0.066(7) 0.009(5) 0.016(6) -0.012(5)
C13 0.060(7) 0.110(9) 0.043(7) 0.004(6) 0.016(5) 0.004(6)
C14 0.046(6) 0.074(7) 0.091(9) 0.009(7) 0.010(6) -0.001(5)
C15 0.032(6) 0.133(11) 0.083(9) -0.053(8) 0.015(6) -0.024(6)
C11 0.057(7) 0.128(11) 0.065(8) 0.009(8) 0.024(6) 0.022(7)
C12 0.070(7) 0.083(8) 0.062(8) 0.002(7) 0.021(6) 0.003(6)
C18 0.109(10) 0.234(15) 0.053(8) -0.014(9) 0.007(7) 0.004(9)
C19 0.169(13) 0.087(9) 0.28(2) 0.070(11) 0.147(13) 0.018(8)
C20 0.059(8) 0.316(19) 0.161(14) -0.153(14) 0.032(8) -0.070(10)
C16 0.160(13) 0.278(18) 0.086(11) 0.084(11) 0.039(9) 0.139(13)
C17 0.181(13) 0.088(10) 0.214(17) -0.036(10) 0.112(12) -0.001(9)
C36 0.065(6) 0.047(5) 0.043(6) -0.002(4) -0.003(5) -0.007(4)
C35 0.047(5) 0.056(5) 0.049(6) -0.008(5) -0.008(4) 0.003(4)
B3 0.046(8) 0.078(9) 0.146(15) -0.036(9) 0.019(8) 0.001(6)
B4 0.047(8) 0.116(12) 0.167(16) -0.068(11) 0.011(9) 0.014(8)
B5 0.098(10) 0.068(8) 0.095(11) -0.021(8) -0.022(9) 0.033(8)
B6 0.090(9) 0.048(7) 0.079(9) 0.001(6) -0.038(8) -0.001(6)
B7 0.081(10) 0.129(13) 0.122(14) -0.037(11) -0.054(10) 0.026(10)
B8 0.057(10) 0.142(15) 0.19(2) -0.053(15) -0.022(12) 0.021(10)
B9 0.106(13) 0.127(14) 0.169(19) -0.053(13) -0.071(13) 0.073(11)
B10 0.152(15) 0.074(9) 0.111(13) -0.010(9) -0.039(12) 0.054(10)
B11 0.134(13) 0.074(9) 0.075(10) 0.006(8) -0.048(9) 0.024(9)
B12 0.146(17) 0.138(15) 0.168(19) -0.066(14) -0.113(15) 0.086(13)
B13 0.044(6) 0.062(7) 0.060(8) -0.006(6) 0.000(5) -0.008(5)
B14 0.057(8) 0.069(8) 0.085(10) -0.038(7) 0.001(7) -0.004(6)
B15 0.078(8) 0.042(6) 0.074(9) 0.005(6) -0.021(7) 0.001(6)
B16 0.081(8) 0.057(7) 0.051(7) 0.008(6) -0.008(6) -0.016(6)
B17 0.049(7) 0.073(8) 0.079(9) -0.013(7) -0.003(6) -0.010(6)
B18 0.059(8) 0.085(9) 0.112(12) -0.027(8) 0.020(8) 0.002(7)
B19 0.066(9) 0.075(9) 0.127(13) -0.016(9) -0.023(9) 0.017(7)
B20 0.079(9) 0.077(9) 0.112(12) 0.004(8) -0.043(9) 0.003(8)
B21 0.076(8) 0.070(8) 0.070(9) -0.012(7) -0.039(7) -0.009(7)
B22 0.056(8) 0.092(9) 0.117(13) -0.028(9) -0.031(8) 0.012(7)
C37 0.117(10) 0.120(10) 0.077(9) -0.032(8) -0.002(8) -0.038(8)
Cl1 0.164(4) 0.261(5) 0.158(5) 0.011(4) 0.010(3) 0.001(4)
Cl2 0.305(6) 0.246(5) 0.133(4) 0.057(4) -0.032(4) -0.124(5)
Cl3 0.318(7) 0.204(5) 0.313(8) -0.070(5) -0.021(6) 0.120(5)

loop_
_atom_type_symbol
_atom_type_description
_atom_type_scat_dispersion_real
_atom_type_scat_dispersion_imag
_atom_type_scat_source
C C 0.0033 0.0016 'International Tables Vol C Tables 4.2.6.8 and 6.1.1.4'
H H 0.0000 0.0000 'International Tables Vol C Tables 4.2.6.8 and 6.1.1.4'
B B 0.0013 0.0007 'International Tables Vol C Tables 4.2.6.8 and 6.1.1.4'
N N 0.0061 0.0033 'International Tables Vol C Tables 4.2.6.8 and 6.1.1.4'
O O 0.0106 0.0060 'International Tables Vol C Tables 4.2.6.8 and 6.1.1.4'
Cl Cl 0.1484 0.1585 'International Tables Vol C Tables 4.2.6.8 and 6.1.1.4'
Se Se -0.0929 2.2259 'International Tables Vol C Tables 4.2.6.8 and 6.1.1.4'
Ir Ir -1.4442 7.9887 'International Tables Vol C Tables 4.2.6.8 and 6.1.1.4'

loop_
_geom_angle_atom_site_label_1
_geom_angle_atom_site_label_2
_geom_angle_atom_site_label_3
_geom_angle
_geom_angle_site_symmetry_1
_geom_angle_site_symmetry_3
_geom_angle_publ_flag
N1 Ir1 C1 142.0(3) . . ?
N1 Ir1 C2 153.6(4) . . ?
C1 Ir1 C2 36.8(3) . . ?
N1 Ir1 C5 105.8(3) . . ?
C1 Ir1 C5 37.1(3) . . ?
C2 Ir1 C5 62.4(3) . . ?
N1 Ir1 C3 116.0(4) . . ?
C1 Ir1 C3 63.1(4) . . ?
C2 Ir1 C3 38.1(4) . . ?
C5 Ir1 C3 64.0(3) . . ?
N1 Ir1 C4 92.8(3) . . ?
C1 Ir1 C4 62.9(3) . . ?
C2 Ir1 C4 63.1(4) . . ?
C5 Ir1 C4 38.4(3) . . ?
C3 Ir1 C4 38.2(3) . . ?
N1 Ir1 Se1 90.69(17) . . ?
C1 Ir1 Se1 127.2(3) . . ?
C2 Ir1 Se1 96.3(3) . . ?
C5 Ir1 Se1 157.7(2) . . ?
C3 Ir1 Se1 95.6(3) . . ?
C4 Ir1 Se1 128.1(3) . . ?
N1 Ir1 Se2 88.34(17) . . ?
C1 Ir1 Se2 93.2(3) . . ?
C2 Ir1 Se2 116.8(4) . . ?
C5 Ir1 Se2 103.5(2) . . ?
C3 Ir1 Se2 154.5(4) . . ?
C4 Ir1 Se2 140.3(3) . . ?
Se1 Ir1 Se2 91.53(3) . . ?
N4 Ir2 C14 147.3(4) . . ?
N4 Ir2 C11 92.2(3) . . ?
C14 Ir2 C11 63.3(4) . . ?
N4 Ir2 C13 149.0(3) . . ?
C14 Ir2 C13 37.1(3) . . ?
C11 Ir2 C13 62.8(4) . . ?
N4 Ir2 C12 110.5(3) . . ?
C14 Ir2 C12 63.2(4) . . ?
C11 Ir2 C12 36.6(3) . . ?
C13 Ir2 C12 38.5(3) . . ?
N4 Ir2 C15 108.9(4) . . ?
C14 Ir2 C15 38.5(4) . . ?
C11 Ir2 C15 37.7(4) . . ?
C13 Ir2 C15 63.2(4) . . ?
C12 Ir2 C15 62.8(4) . . ?
N4 Ir2 Se3 90.99(17) . . ?
C14 Ir2 Se3 121.2(3) . . ?
C11 Ir2 Se3 130.9(4) . . ?
C13 Ir2 Se3 92.4(3) . . ?
C12 Ir2 Se3 97.5(3) . . ?
C15 Ir2 Se3 155.5(3) . . ?
N4 Ir2 Se4 87.86(17) . . ?
C14 Ir2 Se4 96.2(3) . . ?
C11 Ir2 Se4 137.8(4) . . ?
C13 Ir2 Se4 122.9(3) . . ?
C12 Ir2 Se4 159.3(3) . . ?
C15 Ir2 Se4 103.1(3) . . ?
Se3 Ir2 Se4 91.30(3) . . ?
C34 Se2 Ir1 104.4(3) . . ?
C33 Se1 Ir1 105.0(3) . . ?
C36 Se4 Ir2 105.2(2) . . ?
C35 Se3 Ir2 105.7(2) . . ?
C25 N1 C21 116.3(7) . . ?
C25 N1 Ir1 122.6(6) . . ?
C21 N1 Ir1 120.9(6) . . ?
C26 N2 N3 105.5(7) . . ?
C27 N3 N2 106.8(7) . . ?
C31 N4 C30 115.4(7) . . ?
C31 N4 Ir2 122.3(6) . . ?
C30 N4 Ir2 121.9(5) . . ?
C26 O1 C27 102.5(7) . . ?
C3 C4 C5 107.3(8) . . ?
C3 C4 C9 123.8(12) . . ?
C5 C4 C9 128.9(11) . . ?
C3 C4 Ir1 70.6(5) . . ?
C5 C4 Ir1 70.4(4) . . ?
C9 C4 Ir1 124.9(6) . . ?
C1 C5 C4 107.4(8) . . ?
C1 C5 C10 127.9(10) . . ?
C4 C5 C10 124.3(9) . . ?
C1 C5 Ir1 71.1(5) . . ?
C4 C5 Ir1 71.1(5) . . ?
C10 C5 Ir1 128.6(6) . . ?
C2 C1 C5 109.8(9) . . ?
C2 C1 C6 126.6(11) . . ?
C5 C1 C6 123.5(11) . . ?
C2 C1 Ir1 71.6(6) . . ?
C5 C1 Ir1 71.8(5) . . ?
C6 C1 Ir1 126.4(6) . . ?
C1 C2 C3 109.3(10) . . ?
C1 C2 C7 123.0(13) . . ?
C3 C2 C7 127.6(13) . . ?
C1 C2 Ir1 71.6(5) . . ?
C3 C2 Ir1 71.3(6) . . ?
C7 C2 Ir1 126.3(7) . . ?
C2 C3 C4 106.1(9) . . ?
C2 C3 C8 122.8(14) . . ?
C4 C3 C8 130.6(13) . . ?
C2 C3 Ir1 70.5(5) . . ?
C4 C3 Ir1 71.2(5) . . ?
C8 C3 Ir1 129.3(7) . . ?
C4 C9 H6A 109.5 . . ?
C4 C9 H6B 109.5 . . ?
H6A C9 H6B 109.5 . . ?
C4 C9 H6C 109.5 . . ?
H6A C9 H6C 109.5 . . ?
H6B C9 H6C 109.5 . . ?
C5 C10 H7A 109.5 . . ?
C5 C10 H7B 109.5 . . ?
H7A C10 H7B 109.5 . . ?
C5 C10 H7C 109.5 . . ?
H7A C10 H7C 109.5 . . ?
H7B C10 H7C 109.5 . . ?
C1 C6 H8A 109.5 . . ?
C1 C6 H8B 109.5 . . ?
H8A C6 H8B 109.5 . . ?
C1 C6 H8C 109.5 . . ?
H8A C6 H8C 109.5 . . ?
H8B C6 H8C 109.5 . . ?
C2 C7 H9A 109.5 . . ?
C2 C7 H9B 109.5 . . ?
H9A C7 H9B 109.5 . . ?
C2 C7 H9C 109.5 . . ?
H9A C7 H9C 109.5 . . ?
H9B C7 H9C 109.5 . . ?
C3 C8 H10A 109.5 . . ?
C3 C8 H10B 109.5 . . ?
H10A C8 H10B 109.5 . . ?
C3 C8 H10C 109.5 . . ?
H10A C8 H10C 109.5 . . ?
H10B C8 H10C 109.5 . . ?
C33 C34 B5 111.2(8) . . ?
C33 C34 B4 110.8(7) . . ?
B5 C34 B4 62.8(7) . . ?
C33 C34 B6 63.4(6) . . ?
B5 C34 B6 60.5(7) . . ?
B4 C34 B6 113.0(9) . . ?
C33 C34 B3 59.0(6) . . ?
B5 C34 B3 113.9(7) . . ?
B4 C34 B3 63.3(6) . . ?
B6 C34 B3 113.0(8) . . ?
C33 C34 Se2 119.6(5) . . ?
B5 C34 Se2 120.0(6) . . ?
B4 C34 Se2 119.5(8) . . ?
B6 C34 Se2 117.9(6) . . ?
B3 C34 Se2 118.4(7) . . ?
C34 C33 B3 62.7(6) . . ?
C34 C33 B7 112.0(8) . . ?
B3 C33 B7 63.6(8) . . ?
C34 C33 B6 59.8(6) . . ?
B3 C33 B6 113.1(8) . . ?
B7 C33 B6 111.3(8) . . ?
C34 C33 B11 110.1(7) . . ?
B3 C33 B11 114.1(9) . . ?
B7 C33 B11 61.1(7) . . ?
B6 C33 B11 61.4(6) . . ?
C34 C33 Se1 119.3(5) . . ?
B3 C33 Se1 118.4(7) . . ?
B7 C33 Se1 121.4(7) . . ?
B6 C33 Se1 117.7(6) . . ?
B11 C33 Se1 119.3(7) . . ?
N1 C21 C22 123.7(8) . . ?
N1 C21 H13 118.1 . . ?
C22 C21 H13 118.1 . . ?
C21 C22 C23 119.0(8) . . ?
C21 C22 H14 120.5 . . ?
C23 C22 H14 120.5 . . ?
C24 C23 C22 117.8(8) . . ?
C24 C23 C26 122.2(8) . . ?
C22 C23 C26 120.0(8) . . ?
C23 C24 C25 119.9(9) . . ?
C23 C24 H16 120.0 . . ?
C25 C24 H16 120.0 . . ?
N1 C25 C24 122.9(8) . . ?
N1 C25 H17 118.5 . . ?
C24 C25 H17 118.5 . . ?
N2 C26 O1 113.1(7) . . ?
N2 C26 C23 129.7(9) . . ?
O1 C26 C23 117.2(8) . . ?
N3 C27 O1 112.1(8) . . ?
N3 C27 C28 129.4(8) . . ?
O1 C27 C28 118.3(8) . . ?
C32 C28 C29 118.5(8) . . ?
C32 C28 C27 120.1(8) . . ?
C29 C28 C27 121.4(8) . . ?
C30 C29 C28 119.2(8) . . ?
C30 C29 H21 120.4 . . ?
C28 C29 H21 120.4 . . ?
C29 C30 N4 124.0(8) . . ?
C29 C30 H22 118.0 . . ?
N4 C30 H22 118.0 . . ?
N4 C31 C32 123.0(8) . . ?
N4 C31 H23 118.5 . . ?
C32 C31 H23 118.5 . . ?
C28 C32 C31 119.8(8) . . ?
C28 C32 H24 120.1 . . ?
C31 C32 H24 120.1 . . ?
C14 C13 C12 107.9(9) . . ?
C14 C13 C18 129.1(11) . . ?
C12 C13 C18 122.8(11) . . ?
C14 C13 Ir2 70.8(6) . . ?
C12 C13 Ir2 71.2(6) . . ?
C18 C13 Ir2 126.8(7) . . ?
C13 C14 C15 109.0(9) . . ?
C13 C14 C19 124.8(12) . . ?
C15 C14 C19 125.6(12) . . ?
C13 C14 Ir2 72.1(6) . . ?
C15 C14 Ir2 72.9(6) . . ?
C19 C14 Ir2 127.9(7) . . ?
C11 C15 C14 104.9(9) . . ?
C11 C15 C20 127.8(14) . . ?
C14 C15 C20 127.3(14) . . ?
C11 C15 Ir2 69.1(5) . . ?
C14 C15 Ir2 68.6(5) . . ?
C20 C15 Ir2 128.3(7) . . ?
C12 C11 C15 110.8(10) . . ?
C12 C11 C16 124.4(13) . . ?
C15 C11 C16 124.7(13) . . ?
C12 C11 Ir2 72.6(6) . . ?
C15 C11 Ir2 73.1(6) . . ?
C16 C11 Ir2 124.7(7) . . ?
C11 C12 C13 107.3(10) . . ?
C11 C12 C17 126.7(12) . . ?
C13 C12 C17 126.0(11) . . ?
C11 C12 Ir2 70.7(6) . . ?
C13 C12 Ir2 70.3(6) . . ?
C17 C12 Ir2 126.0(7) . . ?
C13 C18 H30A 109.5 . . ?
C13 C18 H30B 109.5 . . ?
H30A C18 H30B 109.5 . . ?
C13 C18 H30C 109.5 . . ?
H30A C18 H30C 109.5 . . ?
H30B C18 H30C 109.5 . . ?
C14 C19 H31A 109.5 . . ?
C14 C19 H31B 109.5 . . ?
H31A C19 H31B 109.5 . . ?
C14 C19 H31C 109.5 . . ?
H31A C19 H31C 109.5 . . ?
H31B C19 H31C 109.5 . . ?
C15 C20 H32A 109.5 . . ?
C15 C20 H32B 109.5 . . ?
H32A C20 H32B 109.5 . . ?
C15 C20 H32C 109.5 . . ?
H32A C20 H32C 109.5 . . ?
H32B C20 H32C 109.5 . . ?
C11 C16 H33A 109.5 . . ?
C11 C16 H33B 109.5 . . ?
H33A C16 H33B 109.5 . . ?
C11 C16 H33C 109.5 . . ?
H33A C16 H33C 109.5 . . ?
H33B C16 H33C 109.5 . . ?
C12 C17 H34A 109.5 . . ?
C12 C17 H34B 109.5 . . ?
H34A C17 H34B 109.5 . . ?
C12 C17 H34C 109.5 . . ?
H34A C17 H34C 109.5 . . ?
H34B C17 H34C 109.5 . . ?
C35 C36 B14 109.8(6) . . ?
C35 C36 B15 109.8(6) . . ?
B14 C36 B15 63.3(6) . . ?
C35 C36 B13 60.2(5) . . ?
B14 C36 B13 62.2(6) . . ?
B15 C36 B13 113.8(7) . . ?
C35 C36 B16 60.7(5) . . ?
B14 C36 B16 113.3(7) . . ?
B15 C36 B16 61.5(6) . . ?
B13 C36 B16 112.2(6) . . ?
C35 C36 Se4 118.3(5) . . ?
B14 C36 Se4 122.4(6) . . ?
B15 C36 Se4 121.1(6) . . ?
B13 C36 Se4 118.4(6) . . ?
B16 C36 Se4 116.7(6) . . ?
C36 C35 B17 110.7(7) . . ?
C36 C35 B13 61.2(5) . . ?
B17 C35 B13 62.4(6) . . ?
C36 C35 B21 111.2(6) . . ?
B17 C35 B21 62.6(6) . . ?
B13 C35 B21 114.4(7) . . ?
C36 C35 B16 62.4(5) . . ?
B17 C35 B16 112.9(7) . . ?
B13 C35 B16 114.5(7) . . ?
B21 C35 B16 61.2(6) . . ?
C36 C35 Se3 119.4(5) . . ?
B17 C35 Se3 120.3(6) . . ?
B13 C35 Se3 117.2(6) . . ?
B21 C35 Se3 119.8(6) . . ?
B16 C35 Se3 117.8(6) . . ?
C33 B3 C34 58.2(6) . . ?
C33 B3 B7 58.7(8) . . ?
C34 B3 B7 104.7(10) . . ?
C33 B3 B8 106.1(11) . . ?
C34 B3 B8 104.7(9) . . ?
B7 B3 B8 60.4(9) . . ?
C33 B3 B4 105.5(9) . . ?
C34 B3 B4 57.7(6) . . ?
B7 B3 B4 108.2(10) . . ?
B8 B3 B4 60.5(7) . . ?
C33 B3 H3 123.5 . . ?
C34 B3 H3 124.8 . . ?
B7 B3 H3 122.1 . . ?
B8 B3 H3 122.3 . . ?
B4 B3 H3 122.1 . . ?
C34 B4 B5 58.4(6) . . ?
C34 B4 B9 103.9(12) . . ?
B5 B4 B9 58.9(9) . . ?
C34 B4 B3 59.0(6) . . ?
B5 B4 B3 106.9(9) . . ?
B9 B4 B3 106.4(11) . . ?
C34 B4 B8 104.6(10) . . ?
B5 B4 B8 106.9(12) . . ?
B9 B4 B8 59.8(9) . . ?
B3 B4 B8 59.1(8) . . ?
C34 B4 H4 124.6 . . ?
B5 B4 H4 122.3 . . ?
B9 B4 H4 123.3 . . ?
B3 B4 H4 122.3 . . ?
B8 B4 H4 122.7 . . ?
C34 B5 B6 60.0(6) . . ?
C34 B5 B9 105.8(9) . . ?
B6 B5 B9 108.2(10) . . ?
C34 B5 B4 58.8(6) . . ?
B6 B5 B4 109.3(9) . . ?
B9 B5 B4 61.0(9) . . ?
C34 B5 B10 105.7(9) . . ?
B6 B5 B10 59.8(8) . . ?
B9 B5 B10 59.7(8) . . ?
B4 B5 B10 108.8(10) . . ?
C34 B5 H5 123.9 . . ?
B6 B5 H5 120.9 . . ?
B9 B5 H5 122.1 . . ?
B4 B5 H5 120.7 . . ?
B10 B5 H5 122.3 . . ?
C34 B6 B5 59.5(7) . . ?
C34 B6 B10 106.9(10) . . ?
B5 B6 B10 61.8(8) . . ?
C34 B6 C33 56.8(5) . . ?
B5 B6 C33 105.1(9) . . ?
B10 B6 C33 105.0(8) . . ?
C34 B6 B11 106.0(8) . . ?
B5 B6 B11 109.5(9) . . ?
B10 B6 B11 59.5(7) . . ?
C33 B6 B11 59.4(6) . . ?
C34 B6 H6 123.6 . . ?
B5 B6 H6 121.0 . . ?
B10 B6 H6 122.1 . . ?
C33 B6 H6 124.8 . . ?
B11 B6 H6 121.5 . . ?
C33 B7 B12 108.0(11) . . ?
C33 B7 B11 61.9(7) . . ?
B12 B7 B11 61.8(10) . . ?
C33 B7 B3 57.7(6) . . ?
B12 B7 B3 107.9(11) . . ?
B11 B7 B3 110.0(10) . . ?
C33 B7 B8 105.2(10) . . ?
B12 B7 B8 58.8(9) . . ?
B11 B7 B8 109.3(11) . . ?
B3 B7 B8 60.2(9) . . ?
C33 B7 H7 123.2 . . ?
B12 B7 H7 121.6 . . ?
B11 B7 H7 119.0 . . ?
B3 B7 H7 121.8 . . ?
B8 B7 H7 122.8 . . ?
B12 B8 B3 107.8(11) . . ?
B12 B8 B7 59.5(10) . . ?
B3 B8 B7 59.4(7) . . ?
B12 B8 B9 59.8(10) . . ?
B3 B8 B9 107.3(10) . . ?
B7 B8 B9 106.2(13) . . ?
B12 B8 B4 108.2(12) . . ?
B3 B8 B4 60.4(7) . . ?
B7 B8 B4 107.3(9) . . ?
B9 B8 B4 59.7(8) . . ?
B12 B8 H8 121.6 . . ?
B3 B8 H8 121.8 . . ?
B7 B8 H8 122.8 . . ?
B9 B8 H8 122.6 . . ?
B4 B8 H8 121.6 . . ?
B5 B9 B12 109.3(12) . . ?
B5 B9 B10 60.9(9) . . ?
B12 B9 B10 61.2(12) . . ?
B5 B9 B4 60.1(7) . . ?
B12 B9 B4 107.8(11) . . ?
B10 B9 B4 109.0(10) . . ?
B5 B9 B8 108.3(10) . . ?
B12 B9 B8 58.4(9) . . ?
B10 B9 B8 108.0(12) . . ?
B4 B9 B8 60.5(9) . . ?
B5 B9 H9 121.0 . . ?
B12 B9 H9 121.7 . . ?
B10 B9 H9 120.8 . . ?
B4 B9 H9 121.4 . . ?
B8 B9 H9 122.3 . . ?
B6 B10 B9 106.9(11) . . ?
B6 B10 B11 62.1(7) . . ?
B9 B10 B11 109.1(12) . . ?
B6 B10 B5 58.4(7) . . ?
B9 B10 B5 59.4(9) . . ?
B11 B10 B5 108.8(9) . . ?
B6 B10 B12 108.7(9) . . ?
B9 B10 B12 59.4(10) . . ?
B11 B10 B12 60.9(8) . . ?
B5 B10 B12 106.7(13) . . ?
B6 B10 H10 121.7 . . ?
B9 B10 H10 122.2 . . ?
B11 B10 H10 119.8 . . ?
B5 B10 H10 122.8 . . ?
B12 B10 H10 121.9 . . ?
B7 B11 B10 107.3(12) . . ?
B7 B11 C33 57.1(6) . . ?
B10 B11 C33 104.1(9) . . ?
B7 B11 B12 58.8(9) . . ?
B10 B11 B12 60.3(9) . . ?
C33 B11 B12 102.0(11) . . ?
B7 B11 B6 106.2(10) . . ?
B10 B11 B6 58.4(7) . . ?
C33 B11 B6 59.2(5) . . ?
B12 B11 B6 105.5(10) . . ?
B7 B11 H11 122.6 . . ?
B10 B11 H11 122.4 . . ?
C33 B11 H11 125.6 . . ?
B12 B11 H11 124.0 . . ?
B6 B11 H11 122.7 . . ?
B8 B12 B7 61.7(10) . . ?
B8 B12 B9 61.8(11) . . ?
B7 B12 B9 109.5(13) . . ?
B8 B12 B10 109.3(11) . . ?
B7 B12 B10 106.6(10) . . ?
B9 B12 B10 59.4(9) . . ?
B8 B12 B11 109.8(10) . . ?
B7 B12 B11 59.4(8) . . ?
B9 B12 B11 107.5(10) . . ?
B10 B12 B11 58.8(9) . . ?
B8 B12 H12 119.3 . . ?
B7 B12 H12 121.5 . . ?
B9 B12 H12 121.1 . . ?
B10 B12 H12 122.8 . . ?
B11 B12 H12 122.2 . . ?
C35 B13 C36 58.5(5) . . ?
C35 B13 B17 58.5(6) . . ?
C36 B13 B17 105.5(8) . . ?
C35 B13 B14 105.5(7) . . ?
C36 B13 B14 58.4(5) . . ?
B17 B13 B14 107.7(8) . . ?
C35 B13 B18 104.2(8) . . ?
C36 B13 B18 103.8(7) . . ?
B17 B13 B18 59.8(6) . . ?
B14 B13 B18 59.2(6) . . ?
C35 B13 H13A 123.9 . . ?
C36 B13 H13A 124.2 . . ?
B17 B13 H13A 122.0 . . ?
B14 B13 H13A 122.3 . . ?
B18 B13 H13A 124.0 . . ?
C36 B14 B18 105.7(7) . . ?
C36 B14 B13 59.4(5) . . ?
B18 B14 B13 60.7(6) . . ?
C36 B14 B19 105.2(8) . . ?
B18 B14 B19 59.2(6) . . ?
B13 B14 B19 108.2(7) . . ?
C36 B14 B15 58.5(6) . . ?
B18 B14 B15 106.6(8) . . ?
B13 B14 B15 107.7(7) . . ?
B19 B14 B15 59.5(7) . . ?
C36 B14 H14A 123.9 . . ?
B18 B14 H14A 122.6 . . ?
B13 B14 H14A 121.0 . . ?
B19 B14 H14A 122.5 . . ?
B15 B14 H14A 122.5 . . ?
C36 B15 B19 105.5(8) . . ?
C36 B15 B16 60.9(5) . . ?
B19 B15 B16 107.9(8) . . ?
C36 B15 B14 58.1(5) . . ?
B19 B15 B14 60.2(7) . . ?
B16 B15 B14 108.6(7) . . ?
C36 B15 B20 106.3(7) . . ?
B19 B15 B20 59.9(7) . . ?
B16 B15 B20 59.4(6) . . ?
B14 B15 B20 108.0(8) . . ?
C36 B15 H15 123.4 . . ?
B19 B15 H15 122.4 . . ?
B16 B15 H15 121.0 . . ?
B14 B15 H15 121.7 . . ?
B20 B15 H15 122.3 . . ?
C35 B16 B21 59.2(5) . . ?
C35 B16 C36 56.9(5) . . ?
B21 B16 C36 105.2(7) . . ?
C35 B16 B20 104.9(8) . . ?
B21 B16 B20 59.9(6) . . ?
C36 B16 B20 105.2(8) . . ?
C35 B16 B15 103.6(8) . . ?
B21 B16 B15 108.5(8) . . ?
C36 B16 B15 57.6(5) . . ?
B20 B16 B15 61.2(6) . . ?
C35 B16 H16A 124.9 . . ?
B21 B16 H16A 121.6 . . ?
C36 B16 H16A 124.7 . . ?
B20 B16 H16A 122.4 . . ?
B15 B16 H16A 122.4 . . ?
C35 B17 B22 104.9(8) . . ?
C35 B17 B13 59.1(5) . . ?
B22 B17 B13 109.0(8) . . ?
C35 B17 B18 105.3(7) . . ?
B22 B17 B18 60.2(7) . . ?
B13 B17 B18 60.6(6) . . ?
C35 B17 B21 59.8(6) . . ?
B22 B17 B21 58.9(7) . . ?
B13 B17 B21 109.4(7) . . ?
B18 B17 B21 107.8(9) . . ?
C35 B17 H17A 124.2 . . ?
B22 B17 H17A 122.5 . . ?
B13 B17 H17A 120.4 . . ?
B18 B17 H17A 122.2 . . ?
B21 B17 H17A 121.3 . . ?
B19 B18 B14 61.5(7) . . ?
B19 B18 B17 109.3(10) . . ?
B14 B18 B17 108.4(8) . . ?
B19 B18 B22 61.0(7) . . ?
B14 B18 B22 109.5(9) . . ?
B17 B18 B22 59.7(7) . . ?
B19 B18 B13 109.6(8) . . ?
B14 B18 B13 60.1(6) . . ?
B17 B18 B13 59.6(6) . . ?
B22 B18 B13 107.7(8) . . ?
B19 B18 H18 120.0 . . ?
B14 B18 H18 120.8 . . ?
B17 B18 H18 121.8 . . ?
B22 B18 H18 121.5 . . ?
B13 B18 H18 121.8 . . ?
B18 B19 B15 107.4(8) . . ?
B18 B19 B22 59.9(7) . . ?
B15 B19 B22 106.4(9) . . ?
B18 B19 B14 59.3(7) . . ?
B15 B19 B14 60.4(6) . . ?
B22 B19 B14 106.9(8) . . ?
B18 B19 B20 107.2(9) . . ?
B15 B19 B20 61.1(7) . . ?
B22 B19 B20 58.1(7) . . ?
B14 B19 B20 109.1(8) . . ?
B18 B19 H19 122.2 . . ?
B15 B19 H19 121.8 . . ?
B22 B19 H19 123.3 . . ?
B14 B19 H19 121.5 . . ?
B20 B19 H19 121.6 . . ?
B22 B20 B21 59.5(7) . . ?
B22 B20 B16 107.0(8) . . ?
B21 B20 B16 59.7(6) . . ?
B22 B20 B19 60.8(8) . . ?
B21 B20 B19 108.2(10) . . ?
B16 B20 B19 107.2(8) . . ?
B22 B20 B15 106.9(10) . . ?
B21 B20 B15 107.0(8) . . ?
B16 B20 B15 59.4(6) . . ?
B19 B20 B15 59.0(7) . . ?
B22 B20 H20 122.1 . . ?
B21 B20 H20 121.9 . . ?
B16 B20 H20 122.4 . . ?
B19 B20 H20 121.6 . . ?
B15 B20 H20 122.8 . . ?
C35 B21 B22 103.9(8) . . ?
C35 B21 B16 59.6(5) . . ?
B22 B21 B16 107.3(8) . . ?
C35 B21 B20 105.6(7) . . ?
B22 B21 B20 59.2(7) . . ?
B16 B21 B20 60.4(6) . . ?
C35 B21 B17 57.6(5) . . ?
B22 B21 B17 59.8(7) . . ?
B16 B21 B17 107.5(7) . . ?
B20 B21 B17 107.4(9) . . ?
C35 B21 H21A 124.6 . . ?
B22 B21 H21A 123.2 . . ?
B16 B21 H21A 121.3 . . ?
B20 B21 H21A 122.2 . . ?
B17 B21 H21A 122.2 . . ?
B20 B22 B21 61.3(7) . . ?
B20 B22 B17 110.2(8) . . ?
B21 B22 B17 61.3(6) . . ?
B20 B22 B18 109.0(9) . . ?
B21 B22 B18 109.6(8) . . ?
B17 B22 B18 60.1(7) . . ?
B20 B22 B19 61.2(7) . . ?
B21 B22 B19 109.9(9) . . ?
B17 B22 B19 108.1(8) . . ?
B18 B22 B19 59.0(7) . . ?
B20 B22 H22A 120.2 . . ?
B21 B22 H22A 120.0 . . ?
B17 B22 H22A 121.0 . . ?
B18 B22 H22A 121.8 . . ?
B19 B22 H22A 121.6 . . ?
Cl2 C37 Cl3 112.5(8) . . ?
Cl2 C37 Cl1 109.6(7) . . ?
Cl3 C37 Cl1 108.9(7) . . ?
Cl2 C37 H37 108.6 . . ?
Cl3 C37 H37 108.6 . . ?
Cl1 C37 H37 108.6 . . ?

loop_
_geom_bond_atom_site_label_1
_geom_bond_atom_site_label_2
_geom_bond_distance
_geom_bond_site_symmetry_2
_geom_bond_publ_flag
Ir1 N1 2.123(6) . ?
Ir1 C1 2.171(8) . ?
Ir1 C2 2.172(9) . ?
Ir1 C5 2.181(8) . ?
Ir1 C3 2.182(9) . ?
Ir1 C4 2.190(8) . ?
Ir1 Se1 2.4664(10) . ?
Ir1 Se2 2.4676(9) . ?
Ir2 N4 2.124(6) . ?
Ir2 C14 2.150(10) . ?
Ir2 C11 2.155(10) . ?
Ir2 C13 2.166(9) . ?
Ir2 C12 2.179(10) . ?
Ir2 C15 2.206(9) . ?
Ir2 Se3 2.4542(10) . ?
Ir2 Se4 2.4795(10) . ?
Se2 C34 1.941(9) . ?
Se1 C33 1.926(8) . ?
Se4 C36 1.942(8) . ?
Se3 C35 1.928(8) . ?
N1 C25 1.336(9) . ?
N1 C21 1.342(9) . ?
N2 C26 1.276(9) . ?
N2 N3 1.397(9) . ?
N3 C27 1.278(10) . ?
N4 C31 1.350(9) . ?
N4 C30 1.356(9) . ?
O1 C26 1.352(9) . ?
O1 C27 1.353(8) . ?
C4 C3 1.431(13) . ?
C4 C5 1.438(12) . ?
C4 C9 1.465(11) . ?
C5 C1 1.384(11) . ?
C5 C10 1.480(11) . ?
C1 C2 1.372(13) . ?
C1 C6 1.512(13) . ?
C2 C3 1.422(14) . ?
C2 C7 1.544(13) . ?
C3 C8 1.473(12) . ?
C9 H6A 0.9600 . ?
C9 H6B 0.9600 . ?
C9 H6C 0.9600 . ?
C10 H7A 0.9600 . ?
C10 H7B 0.9600 . ?
C10 H7C 0.9600 . ?
C6 H8A 0.9600 . ?
C6 H8B 0.9600 . ?
C6 H8C 0.9600 . ?
C7 H9A 0.9600 . ?
C7 H9B 0.9600 . ?
C7 H9C 0.9600 . ?
C8 H10A 0.9600 . ?
C8 H10B 0.9600 . ?
C8 H10C 0.9600 . ?
C34 C33 1.632(12) . ?
C34 B5 1.677(13) . ?
C34 B4 1.683(13) . ?
C34 B6 1.686(14) . ?
C34 B3 1.706(13) . ?
C33 B3 1.646(15) . ?
C33 B7 1.664(14) . ?
C33 B6 1.744(12) . ?
C33 B11 1.748(14) . ?
C21 C22 1.364(10) . ?
C21 H13 0.9300 . ?
C22 C23 1.375(10) . ?
C22 H14 0.9300 . ?
C23 C24 1.366(10) . ?
C23 C26 1.456(10) . ?
C24 C25 1.370(10) . ?
C24 H16 0.9300 . ?
C25 H17 0.9300 . ?
C27 C28 1.448(11) . ?
C28 C32 1.358(11) . ?
C28 C29 1.371(10) . ?
C29 C30 1.351(10) . ?
C29 H21 0.9300 . ?
C30 H22 0.9300 . ?
C31 C32 1.367(11) . ?
C31 H23 0.9300 . ?
C32 H24 0.9300 . ?
C13 C14 1.375(12) . ?
C13 C12 1.432(12) . ?
C13 C18 1.522(12) . ?
C14 C15 1.438(13) . ?
C14 C19 1.499(12) . ?
C15 C11 1.411(13) . ?
C15 C20 1.470(12) . ?
C11 C12 1.363(13) . ?
C11 C16 1.539(13) . ?
C12 C17 1.524(13) . ?
C18 H30A 0.9600 . ?
C18 H30B 0.9600 . ?
C18 H30C 0.9600 . ?
C19 H31A 0.9600 . ?
C19 H31B 0.9600 . ?
C19 H31C 0.9600 . ?
C20 H32A 0.9600 . ?
C20 H32B 0.9600 . ?
C20 H32C 0.9600 . ?
C16 H33A 0.9600 . ?
C16 H33B 0.9600 . ?
C16 H33C 0.9600 . ?
C17 H34A 0.9600 . ?
C17 H34B 0.9600 . ?
C17 H34C 0.9600 . ?
C36 C35 1.659(10) . ?
C36 B14 1.687(13) . ?
C36 B15 1.695(12) . ?
C36 B13 1.705(12) . ?
C36 B16 1.754(12) . ?
C35 B17 1.678(12) . ?
C35 B13 1.688(12) . ?
C35 B21 1.717(12) . ?
C35 B16 1.726(12) . ?
B3 B7 1.744(19) . ?
B3 B8 1.757(18) . ?
B3 B4 1.779(16) . ?
B3 H3 1.1000 . ?
B4 B5 1.750(18) . ?
B4 B9 1.77(2) . ?
B4 B8 1.78(2) . ?
B4 H4 1.1000 . ?
B5 B6 1.695(17) . ?
B5 B9 1.730(18) . ?
B5 B10 1.755(18) . ?
B5 H5 1.1000 . ?
B6 B10 1.720(16) . ?
B6 B11 1.783(15) . ?
B6 H6 1.1000 . ?
B7 B12 1.72(2) . ?
B7 B11 1.734(19) . ?
B7 B8 1.76(2) . ?
B7 H7 1.1000 . ?
B8 B12 1.71(2) . ?
B8 B9 1.77(2) . ?
B8 H8 1.1000 . ?
B9 B12 1.73(2) . ?
B9 B10 1.73(2) . ?
B9 H9 1.1000 . ?
B10 B11 1.739(18) . ?
B10 B12 1.77(2) . ?
B10 H10 1.1000 . ?
B11 B12 1.78(2) . ?
B11 H11 1.1000 . ?
B12 H12 1.1000 . ?
B13 B17 1.743(14) . ?
B13 B14 1.752(13) . ?
B13 B18 1.762(14) . ?
B13 H13A 1.1000 . ?
B14 B18 1.734(14) . ?
B14 B19 1.772(15) . ?
B14 B15 1.775(15) . ?
B14 H14A 1.1000 . ?
B15 B19 1.759(16) . ?
B15 B16 1.764(14) . ?
B15 B20 1.795(15) . ?
B15 H15 1.1000 . ?
B16 B21 1.753(14) . ?
B16 B20 1.764(15) . ?
B16 H16A 1.1000 . ?
B17 B22 1.739(16) . ?
B17 B18 1.746(15) . ?
B17 B21 1.764(16) . ?
B17 H17A 1.1000 . ?
B18 B19 1.732(17) . ?
B18 B22 1.748(17) . ?
B18 H18 1.1000 . ?
B19 B22 1.768(16) . ?
B19 B20 1.774(18) . ?
B19 H19 1.1000 . ?
B20 B22 1.719(18) . ?
B20 B21 1.755(15) . ?
B20 H20 1.1000 . ?
B21 B22 1.723(16) . ?
B21 H21A 1.1000 . ?
B22 H22A 1.1000 . ?
C37 Cl2 1.655(12) . ?
C37 Cl3 1.664(11) . ?
C37 Cl1 1.705(11) . ?
C37 H37 0.9800 . ?
